data_7150331
loop_
_publ_author_name
'Audouard, Christophe'
'Fawcett, John'
'Griffiths, Gerry A.'
'Percy, Jonathan M.'
'Pintat, St\'ephane'
'Smith, Clive A.'

_publ_section_title
;
 Synthesis of 4,4-difluoroglycosides using ring-closing metathesis.
;
_journal_issue 4
_journal_name_full 'Organic &amp; biomolecular chemistry'
_journal_page_first 528
_journal_page_last 541
_journal_paper_doi 10.1039/b313731g
_journal_volume 2
_journal_year 2004
_chemical_formula_sum 'C8 H14 F2 O5'
_chemical_formula_weight 228.19
_chemical_name_systematic
;
?
;
_space_group_IT_number 2
_symmetry_cell_setting triclinic
_symmetry_space_group_name_Hall '-P 1'
_symmetry_space_group_name_H-M 'P -1'
_atom_sites_solution_hydrogens geom
_atom_sites_solution_primary direct
_atom_sites_solution_secondary difmap
_audit_creation_method SHELXL-97
_cell_angle_alpha 82.847(2)
_cell_angle_beta 71.230(2)
_cell_angle_gamma 77.901(2)
_cell_formula_units_Z 2
_cell_length_a 6.9777(8)
_cell_length_b 8.3569(10)
_cell_length_c 9.3808(11)
_cell_measurement_reflns_used 2609
_cell_measurement_temperature 150(2)
_cell_measurement_theta_max 28.38
_cell_measurement_theta_min 2.29
_cell_volume 505.45(10)
_computing_cell_refinement 'Bruker SMART'
_computing_data_collection 'Bruker SMART'
_computing_data_reduction 'Bruker SAINT'
_computing_molecular_graphics 'Bruker SHELXTL'
_computing_publication_material 'Bruker SHELXTL'
_computing_structure_refinement 'SHELXL-97 (Sheldrick, 1997)'
_computing_structure_solution 'SHELXS-97 (Sheldrick, 1990)'
_diffrn_ambient_temperature 150(2)
_diffrn_measured_fraction_theta_full 0.989
_diffrn_measured_fraction_theta_max 0.989
_diffrn_measurement_device_type 'CCD area detector'
_diffrn_measurement_method 'phi and omega scans'
_diffrn_radiation_monochromator graphite
_diffrn_radiation_source 'fine-focus sealed tube'
_diffrn_radiation_type MoK\a
_diffrn_radiation_wavelength 0.71073
_diffrn_reflns_av_R_equivalents 0.0127
_diffrn_reflns_av_sigmaI/netI 0.0160
_diffrn_reflns_limit_h_max 8
_diffrn_reflns_limit_h_min -8
_diffrn_reflns_limit_k_max 9
_diffrn_reflns_limit_k_min -9
_diffrn_reflns_limit_l_max 11
_diffrn_reflns_limit_l_min -11
_diffrn_reflns_number 3650
_diffrn_reflns_theta_full 25.00
_diffrn_reflns_theta_max 25.00
_diffrn_reflns_theta_min 2.30
_exptl_absorpt_coefficient_mu 0.145
_exptl_absorpt_correction_type none
_exptl_crystal_colour colourless
_exptl_crystal_density_diffrn 1.499
_exptl_crystal_density_method 'not measured'
_exptl_crystal_description plate
_exptl_crystal_F_000 240
_exptl_crystal_size_max 0.29
_exptl_crystal_size_mid 0.18
_exptl_crystal_size_min 0.16
_refine_diff_density_max 0.184
_refine_diff_density_min -0.259
_refine_diff_density_rms 0.062
_refine_ls_extinction_method none
_refine_ls_goodness_of_fit_ref 1.111
_refine_ls_hydrogen_treatment mixed
_refine_ls_matrix_type full
_refine_ls_number_parameters 137
_refine_ls_number_reflns 1756
_refine_ls_number_restraints 0
_refine_ls_restrained_S_all 1.111
_refine_ls_R_factor_all 0.0359
_refine_ls_R_factor_gt 0.0334
_refine_ls_shift/su_max 0.001
_refine_ls_shift/su_mean 0.000
_refine_ls_structure_factor_coef Fsqd
_refine_ls_weighting_details 'calc w=1/[\s^2^(Fo^2^)+(0.0549P)^2^+0.0616P] where P=(Fo^2^+2Fc^2^)/3'
_refine_ls_weighting_scheme calc
_refine_ls_wR_factor_gt 0.0892
_refine_ls_wR_factor_ref 0.0907
_reflns_number_gt 1576
_reflns_number_total 1756
_reflns_threshold_expression >2sigma(I)
_cod_data_source_file b313731g.txt
_cod_data_source_block ethyl_glycoside_29
_cod_depositor_comments
;
The following automatic conversions were performed:
'_symmetry_cell_setting' value 'Triclinic' changed to 'triclinic'
according to '/home/saulius/struct/CIF-dictionaries/cif_core.dic'
dictionary named 'cif_core.dic' version 2.4.1 from 2010-06-29.

Automatic conversion script
Id: cif_fix_enum 1527 2010-12-29 10:47:43Z saulius 
;
_cod_original_sg_symbol_H-M P-1
_cod_database_code 7150331

loop_
_symmetry_equiv_pos_as_xyz
'x, y, z'
'-x, -y, -z'

loop_
_atom_site_label
_atom_site_type_symbol
_atom_site_fract_x
_atom_site_fract_y
_atom_site_fract_z
_atom_site_U_iso_or_equiv
_atom_site_adp_type
_atom_site_occupancy
_atom_site_symmetry_multiplicity
_atom_site_calc_flag
_atom_site_refinement_flags
_atom_site_disorder_assembly
_atom_site_disorder_group
F1 F 0.82738(13) 0.40648(10) -0.00014(9) 0.0341(2) Uani 1 1 d . . .
F2 F 0.88190(12) 0.26451(10) 0.19853(9) 0.0336(2) Uani 1 1 d . . .
O1 O 0.45765(13) 0.34731(10) 0.35915(9) 0.0209(2) Uani 1 1 d . . .
O2 O 0.26838(13) 0.14850(10) 0.46164(10) 0.0223(2) Uani 1 1 d . . .
O3 O 0.46882(14) -0.03085(10) 0.19712(10) 0.0265(3) Uani 1 1 d . . .
H3 H 0.4632 -0.1086 0.2635 0.040 Uiso 1 1 calc R . .
O4 O 0.53835(15) 0.24104(11) 0.00009(10) 0.0264(2) Uani 1 1 d . . .
H4 H 0.5025 0.1634 -0.0280 0.040 Uiso 1 1 calc R . .
O5 O 0.47359(14) 0.68450(11) 0.36528(10) 0.0273(3) Uani 1 1 d . . .
H5 H 0.4876 0.6907 0.4500 0.041 Uiso 1 1 calc R . .
C2 C 0.36865(19) 0.22064(15) 0.32543(14) 0.0199(3) Uani 1 1 d . . .
H2 H 0.2714 0.2677 0.2662 0.024 Uiso 1 1 calc R . .
C3 C 0.5437(2) 0.09520(15) 0.23811(14) 0.0208(3) Uani 1 1 d . . .
H3A H 0.6368 0.0473 0.3003 0.025 Uiso 1 1 calc R . .
C4 C 0.6638(2) 0.17797(15) 0.09248(14) 0.0233(3) Uani 1 1 d . . .
H4A H 0.7855 0.0982 0.0371 0.028 Uiso 1 1 calc R . .
C5 C 0.7340(2) 0.32321(16) 0.12882(15) 0.0242(3) Uani 1 1 d . . .
C6 C 0.5600(2) 0.43987(15) 0.22916(14) 0.0210(3) Uani 1 1 d . . .
H6 H 0.4609 0.4935 0.1732 0.025 Uiso 1 1 calc R . .
C7 C 0.0656(2) 0.23720(17) 0.53151(15) 0.0277(3) Uani 1 1 d . . .
H7A H -0.0288 0.2255 0.4756 0.033 Uiso 1 1 calc R . .
H7B H 0.0695 0.3552 0.5299 0.033 Uiso 1 1 calc R . .
C8 C -0.0091(2) 0.16971(18) 0.69044(16) 0.0308(3) Uani 1 1 d . . .
H8A H -0.0153 0.0535 0.6910 0.046 Uiso 1 1 calc R . .
H8B H -0.1467 0.2302 0.7398 0.046 Uiso 1 1 calc R . .
H8C H 0.0855 0.1811 0.7448 0.046 Uiso 1 1 calc R . .
C9 C 0.6398(2) 0.56935(16) 0.28120(15) 0.0257(3) Uani 1 1 d . . .
H9A H 0.7275 0.5167 0.3448 0.031 Uiso 1 1 calc R . .
H9B H 0.7252 0.6270 0.1925 0.031 Uiso 1 1 calc R . .

loop_
_atom_site_aniso_label
_atom_site_aniso_U_11
_atom_site_aniso_U_22
_atom_site_aniso_U_33
_atom_site_aniso_U_23
_atom_site_aniso_U_13
_atom_site_aniso_U_12
F1 0.0411(5) 0.0332(5) 0.0241(4) -0.0016(3) 0.0031(4) -0.0192(4)
F2 0.0265(4) 0.0356(5) 0.0412(5) -0.0055(4) -0.0132(4) -0.0047(3)
O1 0.0291(5) 0.0189(5) 0.0163(5) -0.0017(4) -0.0061(4) -0.0086(4)
O2 0.0229(5) 0.0213(5) 0.0198(5) 0.0000(4) -0.0025(4) -0.0048(4)
O3 0.0429(6) 0.0186(5) 0.0205(5) -0.0014(4) -0.0096(4) -0.0110(4)
O4 0.0417(6) 0.0221(5) 0.0194(5) -0.0010(4) -0.0117(4) -0.0106(4)
O5 0.0429(6) 0.0211(5) 0.0206(5) -0.0028(4) -0.0126(4) -0.0065(4)
C2 0.0248(7) 0.0194(6) 0.0173(6) -0.0008(5) -0.0068(5) -0.0073(5)
C3 0.0265(7) 0.0179(6) 0.0196(6) -0.0027(5) -0.0083(5) -0.0048(5)
C4 0.0275(7) 0.0211(7) 0.0191(7) -0.0032(5) -0.0038(5) -0.0037(5)
C5 0.0262(7) 0.0260(7) 0.0202(6) 0.0011(5) -0.0051(5) -0.0090(5)
C6 0.0276(7) 0.0194(6) 0.0169(6) 0.0016(5) -0.0065(5) -0.0081(5)
C7 0.0221(7) 0.0309(8) 0.0268(7) -0.0035(6) -0.0045(6) -0.0014(5)
C8 0.0248(7) 0.0361(8) 0.0272(7) -0.0032(6) -0.0018(6) -0.0050(6)
C9 0.0335(7) 0.0232(7) 0.0235(7) -0.0014(5) -0.0097(6) -0.0102(6)

loop_
_atom_type_symbol
_atom_type_description
_atom_type_scat_dispersion_real
_atom_type_scat_dispersion_imag
_atom_type_scat_source
C C 0.0033 0.0016 'International Tables Vol C Tables 4.2.6.8 and 6.1.1.4'
H H 0.0000 0.0000 'International Tables Vol C Tables 4.2.6.8 and 6.1.1.4'
O O 0.0106 0.0060 'International Tables Vol C Tables 4.2.6.8 and 6.1.1.4'
F F 0.0171 0.0103 'International Tables Vol C Tables 4.2.6.8 and 6.1.1.4'

loop_
_geom_angle_atom_site_label_1
_geom_angle_atom_site_label_2
_geom_angle_atom_site_label_3
_geom_angle
_geom_angle_site_symmetry_1
_geom_angle_site_symmetry_3
_geom_angle_publ_flag
C6 O1 C2 113.88(9) . . ?
C2 O2 C7 113.53(9) . . ?
O2 C2 O1 106.73(9) . . ?
O2 C2 C3 109.27(10) . . ?
O1 C2 C3 107.66(10) . . ?
O3 C3 C2 111.14(10) . . ?
O3 C3 C4 107.05(10) . . ?
C2 C3 C4 109.25(10) . . ?
O4 C4 C5 106.23(10) . . ?
O4 C4 C3 110.99(10) . . ?
C5 C4 C3 109.48(10) . . ?
F1 C5 F2 105.92(10) . . ?
F1 C5 C4 110.39(11) . . ?
F2 C5 C4 107.97(10) . . ?
F1 C5 C6 109.55(10) . . ?
F2 C5 C6 109.68(11) . . ?
C4 C5 C6 113.06(11) . . ?
O1 C6 C9 108.10(10) . . ?
O1 C6 C5 108.20(9) . . ?
C9 C6 C5 111.53(11) . . ?
O2 C7 C8 108.66(10) . . ?
O5 C9 C6 110.54(10) . . ?

loop_
_geom_bond_atom_site_label_1
_geom_bond_atom_site_label_2
_geom_bond_distance
_geom_bond_site_symmetry_2
_geom_bond_publ_flag
F1 C5 1.3585(15) . ?
F2 C5 1.3695(15) . ?
O1 C6 1.4255(14) . ?
O1 C2 1.4464(15) . ?
O2 C2 1.3767(15) . ?
O2 C7 1.4373(15) . ?
O3 C3 1.4110(15) . ?
O4 C4 1.4059(15) . ?
O5 C9 1.4233(16) . ?
C2 C3 1.5148(17) . ?
C3 C4 1.5227(17) . ?
C4 C5 1.5128(19) . ?
C5 C6 1.5189(18) . ?
C6 C9 1.5092(17) . ?
C7 C8 1.4921(19) . ?
